data_4114828
loop_
_publ_author_name
'Stephen Barlow'
'Lawrence M. Henling'
'Michael W. Day'
'William P. Schaefer'
'Jennifer C. Green'
'Tony Hascall'
'Seth R. Marder'

_publ_section_title
;
 Metallocene-Terminated Allylium Salts: The Effect of End Group on
 Localization in Polymethines
;
_journal_name_full 'Journal of the American Chemical Society'
_journal_page_first 6285
_journal_page_last 6296
_journal_paper_doi 10.1021/ja012472z
_journal_volume 124
_journal_year 2002
_chemical_formula_moiety 'C23 H21 F6 Fe P Ru'
_chemical_formula_sum 'C23 H21 F6 Fe P Ru'
_chemical_formula_weight 599.29
_chemical_name_common '5b, [Rc(CH)3Fc]+[PF6]-'
_chemical_name_systematic
;
 1-(ruthenocenyl)-3-(ferrocenyl)allylium hexafluorophosphate
;
_space_group_IT_number 15
_symmetry_cell_setting monoclinic
_symmetry_space_group_name_Hall '-C 2yc'
_symmetry_space_group_name_H-M 'C 1 2/c 1'
_atom_sites_solution_hydrogens 'Isostructural with Ru-Ru analogue'
_atom_sites_solution_primary 'Isostructural with Ru-Ru analogue'
_atom_sites_solution_secondary none
_audit_creation_method SHELXL-97
_cell_angle_alpha 90.00
_cell_angle_beta 112.92(2)
_cell_angle_gamma 90.00
_cell_formula_units_Z 8
_cell_length_a 26.411(6)
_cell_length_b 14.753(3)
_cell_length_c 11.900(3)
_cell_measurement_reflns_used 25
_cell_measurement_temperature 84
_cell_measurement_theta_max 19
_cell_measurement_theta_min 17
_cell_volume 4270.7(18)
_computing_cell_refinement 'CAD-4 Software (Enraf-Nonius, 1989)'
_computing_data_collection 'CAD-4 Software (Enraf-Nonius, 1989)'
_computing_data_reduction 'CRYM (Duchamp, 1964)'
_computing_molecular_graphics 'XP/PC (Siemens, 1989)'
_computing_structure_refinement 'SHELXL-97 (Sheldrick, 1997)'
_computing_structure_solution none
_diffrn_ambient_temperature 84
_diffrn_measured_fraction_theta_full 0.999
_diffrn_measured_fraction_theta_max 0.999
_diffrn_measurement_device_type CAD-4
_diffrn_measurement_method \W-scan
_diffrn_radiation_monochromator graphite
_diffrn_radiation_source 'normal-focus sealed tube'
_diffrn_radiation_type MoK\a
_diffrn_radiation_wavelength 0.71073
_diffrn_reflns_av_R_equivalents 0.0172
_diffrn_reflns_av_sigmaI/netI 0.0270
_diffrn_reflns_limit_h_max 28
_diffrn_reflns_limit_h_min -31
_diffrn_reflns_limit_k_max 17
_diffrn_reflns_limit_k_min -17
_diffrn_reflns_limit_l_max 14
_diffrn_reflns_limit_l_min 0
_diffrn_reflns_number 10102
_diffrn_reflns_theta_full 25
_diffrn_reflns_theta_max 25
_diffrn_reflns_theta_min 1.5
_diffrn_standards_decay_% 'Within counting statistics'
_diffrn_standards_interval_time 75
_diffrn_standards_number 3
_exptl_absorpt_coefficient_mu 1.522
_exptl_absorpt_correction_T_max 1.08
_exptl_absorpt_correction_T_min 0.81
_exptl_absorpt_correction_type '\Y-scan (North, Phillips & Matthews, 1968)'
_exptl_crystal_colour 'Dark brown'
_exptl_crystal_density_diffrn 1.864
_exptl_crystal_description Plate
_exptl_crystal_F_000 2384
_exptl_crystal_size_max 0.39
_exptl_crystal_size_mid 0.37
_exptl_crystal_size_min 0.08
_refine_diff_density_max 1.208
_refine_diff_density_min -0.894
_refine_diff_density_rms 0.108
_refine_ls_extinction_method none
_refine_ls_goodness_of_fit_ref 2.322
_refine_ls_hydrogen_treatment refxyz
_refine_ls_matrix_type full
_refine_ls_number_parameters 382
_refine_ls_number_reflns 3753
_refine_ls_number_restraints 0
_refine_ls_restrained_S_all 2.322
_refine_ls_R_factor_all 0.0402
_refine_ls_R_factor_gt 0.0344
_refine_ls_shift/su_max 0.017
_refine_ls_shift/su_mean 0.001
_refine_ls_structure_factor_coef Fsqd
_refine_ls_weighting_details w=1/s^2^(Fo^2^)
_refine_ls_weighting_scheme calc
_refine_ls_wR_factor_gt 0.0750
_refine_ls_wR_factor_ref 0.0757
_reflns_number_gt 3322
_reflns_number_total 3753
_reflns_threshold_expression >2sigma(I)
_cod_data_source_file ja012472z_4.cif
_cod_data_source_block 5b
_cod_original_cell_volume 4270.7(17)
_cod_original_sg_symbol_H-M 'C 2/c'
_cod_database_code 4114828

loop_
_symmetry_equiv_pos_as_xyz
'x, y, z'
'-x, y, -z+1/2'
'x+1/2, y+1/2, z'
'-x+1/2, y+1/2, -z+1/2'
'-x, -y, -z'
'x, -y, z-1/2'
'-x+1/2, -y+1/2, -z'
'x+1/2, -y+1/2, z-1/2'

loop_
_atom_site_label
_atom_site_type_symbol
_atom_site_fract_x
_atom_site_fract_y
_atom_site_fract_z
_atom_site_U_iso_or_equiv
_atom_site_adp_type
_atom_site_occupancy
_atom_site_symmetry_multiplicity
_atom_site_calc_flag
_atom_site_refinement_flags
_atom_site_disorder_assembly
_atom_site_disorder_group
Ru Ru 0.144426(12) 0.090743(19) 0.19695(3) 0.01272(10) Uani 1 1 d . . .
Fe Fe 0.40473(2) 0.10362(3) 0.40506(5) 0.01172(13) Uani 1 1 d . . .
C1 C 0.14433(18) -0.0592(2) 0.1996(4) 0.0200(9) Uani 1 1 d . . .
C2 C 0.11552(17) -0.0263(3) 0.0786(4) 0.0205(9) Uani 1 1 d . . .
C3 C 0.15372(17) 0.0241(3) 0.0442(4) 0.0203(9) Uani 1 1 d . . .
C4 C 0.20532(16) 0.0241(3) 0.1445(4) 0.0200(9) Uani 1 1 d . . .
C5 C 0.19888(17) -0.0275(3) 0.2394(4) 0.0197(9) Uani 1 1 d . . .
C6 C 0.10113(16) 0.1544(3) 0.2977(4) 0.0191(9) Uani 1 1 d . . .
C7 C 0.06771(16) 0.1645(3) 0.1726(4) 0.0198(9) Uani 1 1 d . . .
C8 C 0.09675(17) 0.2138(3) 0.1148(4) 0.0206(9) Uani 1 1 d . . .
C9 C 0.14915(17) 0.2371(2) 0.2016(4) 0.0191(8) Uani 1 1 d . . .
C10 C 0.15365(15) 0.1975(2) 0.3175(3) 0.0161(8) Uani 1 1 d . . .
C11 C 0.20220(16) 0.1510(3) 0.3905(3) 0.0172(8) Uani 1 1 d . . .
C12 C 0.25653(16) 0.1753(3) 0.3990(3) 0.0168(8) Uani 1 1 d . . .
C13 C 0.30278(16) 0.1352(3) 0.4755(3) 0.0171(8) Uani 1 1 d . . .
C14 C 0.35784(15) 0.1617(2) 0.4900(3) 0.0145(8) Uani 1 1 d . . .
C15 C 0.37242(16) 0.2268(2) 0.4174(4) 0.0171(8) Uani 1 1 d . . .
C16 C 0.43037(16) 0.2330(3) 0.4633(4) 0.0188(8) Uani 1 1 d . . .
C17 C 0.45243(16) 0.1714(2) 0.5627(4) 0.0177(8) Uani 1 1 d . . .
C18 C 0.40841(16) 0.1269(2) 0.5791(4) 0.0171(8) Uani 1 1 d . . .
C19 C 0.36197(17) -0.0038(3) 0.3007(4) 0.0242(9) Uani 1 1 d . . .
C20 C 0.36709(17) 0.0677(3) 0.2246(4) 0.0249(9) Uani 1 1 d . . .
C21 C 0.42367(17) 0.0837(3) 0.2556(4) 0.0231(9) Uani 1 1 d . . .
C22 C 0.45411(17) 0.0222(3) 0.3504(4) 0.0206(9) Uani 1 1 d . . .
C23 C 0.41650(17) -0.0312(3) 0.3779(4) 0.0227(9) Uani 1 1 d . . .
P1 P 0.2500 0.2500 0.0000 0.0197(3) Uani 1 2 d S . .
F1 F 0.26280(10) 0.23695(18) 0.1420(2) 0.0327(6) Uani 1 1 d . A .
F2 F 0.31443(16) 0.2614(5) 0.0325(3) 0.0325(14) Uani 0.881(18) 1 d P A 1
F3 F 0.2557(3) 0.1424(2) -0.0104(3) 0.0347(16) Uani 0.881(18) 1 d P A 1
F2A F 0.3051(11) 0.299(2) 0.039(2) 0.018(7) Uiso 0.119(18) 1 d P A 2
F3A F 0.2787(16) 0.158(2) -0.027(3) 0.039(9) Uiso 0.119(18) 1 d P A 2
P2 P 0.5000 0.39821(9) 0.2500 0.0159(3) Uani 1 2 d S . .
F4 F 0.50671(10) 0.39861(16) 0.1219(2) 0.0299(6) Uani 1 1 d . B .
F5 F 0.4436(7) 0.343(2) 0.1952(12) 0.051(5) Uani 0.51(5) 1 d P B 3
F6 F 0.4648(13) 0.4891(11) 0.2067(12) 0.052(5) Uani 0.51(5) 1 d P . 3
F5A F 0.4674(15) 0.3072(13) 0.2066(10) 0.057(6) Uani 0.49(5) 1 d P . 4
F6A F 0.4467(6) 0.453(2) 0.1938(15) 0.054(6) Uani 0.49(5) 1 d P B 4
H1 H 0.124(2) -0.099(4) 0.241(5) 0.064 Uiso 1 1 d . . .
H2 H 0.081(2) -0.032(4) 0.042(5) 0.064 Uiso 1 1 d . . .
H3 H 0.143(2) 0.052(4) -0.034(5) 0.064 Uiso 1 1 d . . .
H4 H 0.237(2) 0.049(4) 0.155(5) 0.064 Uiso 1 1 d . . .
H5 H 0.224(2) -0.034(4) 0.309(5) 0.064 Uiso 1 1 d . . .
H6 H 0.093(2) 0.117(4) 0.356(5) 0.064 Uiso 1 1 d . . .
H7 H 0.033(2) 0.142(4) 0.133(5) 0.064 Uiso 1 1 d . . .
H8 H 0.082(2) 0.226(4) 0.033(5) 0.064 Uiso 1 1 d . . .
H9 H 0.182(2) 0.269(4) 0.187(5) 0.064 Uiso 1 1 d . . .
H11 H 0.200(2) 0.107(4) 0.454(5) 0.064 Uiso 1 1 d . . .
H12 H 0.260(2) 0.227(4) 0.340(5) 0.064 Uiso 1 1 d . . .
H13 H 0.300(2) 0.088(4) 0.533(5) 0.064 Uiso 1 1 d . . .
H15 H 0.349(2) 0.264(4) 0.346(5) 0.064 Uiso 1 1 d . . .
H16 H 0.448(2) 0.270(4) 0.423(5) 0.064 Uiso 1 1 d . . .
H17 H 0.490(2) 0.157(4) 0.602(5) 0.064 Uiso 1 1 d . . .
H18 H 0.409(2) 0.085(4) 0.640(5) 0.064 Uiso 1 1 d . . .
H19 H 0.327(2) -0.024(4) 0.298(5) 0.064 Uiso 1 1 d . . .
H20 H 0.338(2) 0.104(4) 0.161(5) 0.064 Uiso 1 1 d . . .
H21 H 0.439(2) 0.131(4) 0.219(5) 0.064 Uiso 1 1 d . . .
H22 H 0.492(2) 0.019(4) 0.392(5) 0.064 Uiso 1 1 d . . .
H23 H 0.426(2) -0.070(4) 0.441(5) 0.064 Uiso 1 1 d . . .

loop_
_atom_site_aniso_label
_atom_site_aniso_U_11
_atom_site_aniso_U_22
_atom_site_aniso_U_33
_atom_site_aniso_U_23
_atom_site_aniso_U_13
_atom_site_aniso_U_12
Ru 0.01825(17) 0.00937(15) 0.01170(16) -0.00077(12) 0.00709(12) -0.00035(12)
Fe 0.0152(3) 0.0073(3) 0.0116(3) -0.0028(2) 0.0041(2) 0.0015(2)
C1 0.035(2) 0.0083(17) 0.021(2) -0.0029(16) 0.0152(19) 0.0004(17)
C2 0.026(2) 0.015(2) 0.021(2) -0.0094(17) 0.0096(18) -0.0038(17)
C3 0.036(2) 0.016(2) 0.016(2) -0.0022(16) 0.0169(19) 0.0018(17)
C4 0.021(2) 0.015(2) 0.029(2) -0.0040(17) 0.0153(19) 0.0030(16)
C5 0.028(2) 0.0102(18) 0.020(2) -0.0042(16) 0.0088(18) 0.0046(17)
C6 0.022(2) 0.017(2) 0.021(2) -0.0044(17) 0.0106(18) 0.0028(17)
C7 0.018(2) 0.0155(19) 0.023(2) -0.0023(16) 0.0049(18) 0.0040(16)
C8 0.026(2) 0.0137(19) 0.021(2) 0.0029(17) 0.0077(18) 0.0074(17)
C9 0.028(2) 0.0079(17) 0.022(2) -0.0022(16) 0.0112(18) 0.0024(16)
C10 0.021(2) 0.0121(18) 0.0161(19) -0.0092(15) 0.0078(16) 0.0004(15)
C11 0.024(2) 0.0139(19) 0.0141(19) -0.0071(16) 0.0075(17) -0.0033(16)
C12 0.023(2) 0.0135(18) 0.015(2) -0.0067(16) 0.0082(17) -0.0011(16)
C13 0.026(2) 0.0140(19) 0.0133(19) -0.0051(16) 0.0092(17) -0.0009(16)
C14 0.019(2) 0.0112(18) 0.0129(19) -0.0039(15) 0.0059(16) -0.0012(15)
C15 0.026(2) 0.0116(18) 0.0147(19) 0.0003(15) 0.0092(17) 0.0029(16)
C16 0.025(2) 0.0145(19) 0.019(2) -0.0014(16) 0.0103(17) 0.0007(16)
C17 0.020(2) 0.0132(18) 0.017(2) -0.0050(16) 0.0045(17) 0.0014(16)
C18 0.024(2) 0.0097(18) 0.017(2) -0.0008(15) 0.0077(17) 0.0017(16)
C19 0.024(2) 0.019(2) 0.027(2) -0.0124(18) 0.0072(19) -0.0001(18)
C20 0.030(2) 0.022(2) 0.019(2) -0.0075(17) 0.0048(19) 0.0053(18)
C21 0.033(2) 0.021(2) 0.018(2) -0.0033(17) 0.0125(18) 0.0049(18)
C22 0.020(2) 0.019(2) 0.019(2) -0.0061(17) 0.0030(17) 0.0026(17)
C23 0.032(2) 0.0128(19) 0.022(2) -0.0059(17) 0.0098(19) 0.0029(17)
P1 0.0249(8) 0.0237(8) 0.0100(7) 0.0036(6) 0.0063(6) -0.0060(6)
F1 0.0357(14) 0.0502(16) 0.0120(12) 0.0084(11) 0.0090(11) -0.0057(12)
F2 0.0252(18) 0.052(3) 0.0202(17) 0.0074(17) 0.0088(13) -0.0032(19)
F3 0.051(3) 0.0238(17) 0.0209(17) 0.0034(13) 0.0043(16) -0.0006(16)
P2 0.0171(7) 0.0151(7) 0.0157(7) 0.000 0.0069(6) 0.000
F4 0.0337(13) 0.0416(15) 0.0184(12) -0.0017(11) 0.0143(11) 0.0083(12)
F5 0.045(6) 0.077(11) 0.035(4) -0.030(5) 0.019(4) -0.035(7)
F6 0.101(12) 0.033(6) 0.036(4) 0.014(4) 0.040(6) 0.045(6)
F5A 0.099(14) 0.034(6) 0.039(4) -0.010(4) 0.027(6) -0.050(7)
F6A 0.041(6) 0.089(15) 0.041(5) 0.039(7) 0.029(5) 0.040(6)

loop_
_atom_type_symbol
_atom_type_description
_atom_type_scat_dispersion_real
_atom_type_scat_dispersion_imag
_atom_type_scat_source
C C 0.0033 0.0016 'International Tables Vol C Tables 4.2.6.8 and 6.1.1.4'
H H 0.0000 0.0000 'International Tables Vol C Tables 4.2.6.8 and 6.1.1.4'
F F 0.0171 0.0103 'International Tables Vol C Tables 4.2.6.8 and 6.1.1.4'
Fe Fe 0.3463 0.8444 'International Tables Vol C Tables 4.2.6.8 and 6.1.1.4'
P P 0.1023 0.0942 'International Tables Vol C Tables 4.2.6.8 and 6.1.1.4'
Ru Ru -1.2594 0.8363 'International Tables Vol C Tables 4.2.6.8 and 6.1.1.4'

loop_
_geom_angle_atom_site_label_1
_geom_angle_atom_site_label_2
_geom_angle_atom_site_label_3
_geom_angle
_geom_angle_site_symmetry_1
_geom_angle_site_symmetry_3
C10 Ru C3 154.49(15) . .
C10 Ru C9 40.18(15) . .
C3 Ru C9 116.79(15) . .
C10 Ru C6 40.13(14) . .
C3 Ru C6 156.80(15) . .
C9 Ru C6 65.84(15) . .
C10 Ru C2 165.30(15) . .
C3 Ru C2 38.68(15) . .
C9 Ru C2 144.40(15) . .
C6 Ru C2 125.18(15) . .
C10 Ru C4 129.77(15) . .
C3 Ru C4 38.21(15) . .
C9 Ru C4 114.66(15) . .
C6 Ru C4 164.55(15) . .
C2 Ru C4 64.28(15) . .
C10 Ru C5 123.64(15) . .
C3 Ru C5 63.44(15) . .
C9 Ru C5 139.73(15) . .
C6 Ru C5 131.14(15) . .
C2 Ru C5 63.23(15) . .
C4 Ru C5 38.13(15) . .
C10 Ru C8 64.93(15) . .
C3 Ru C8 103.48(15) . .
C9 Ru C8 37.61(15) . .
C6 Ru C8 63.64(15) . .
C2 Ru C8 111.76(16) . .
C4 Ru C8 127.07(16) . .
C5 Ru C8 165.09(15) . .
C10 Ru C1 138.42(15) . .
C3 Ru C1 63.82(15) . .
C9 Ru C1 176.85(15) . .
C6 Ru C1 114.95(15) . .
C2 Ru C1 37.98(15) . .
C4 Ru C1 63.69(15) . .
C5 Ru C1 37.33(15) . .
C8 Ru C1 145.54(15) . .
C10 Ru C7 64.80(14) . .
C3 Ru C7 120.68(15) . .
C9 Ru C7 63.52(15) . .
C6 Ru C7 37.56(14) . .
C2 Ru C7 103.48(15) . .
C4 Ru C7 157.69(15) . .
C5 Ru C7 154.84(15) . .
C8 Ru C7 37.29(15) . .
C1 Ru C7 119.11(15) . .
C10 Ru C11 36.14(13) . .
C3 Ru C11 137.89(15) . .
C9 Ru C11 66.05(14) . .
C6 Ru C11 65.22(14) . .
C2 Ru C11 148.72(15) . .
C4 Ru C11 100.34(14) . .
C5 Ru C11 87.63(14) . .
C8 Ru C11 99.27(14) . .
C1 Ru C11 111.29(14) . .
C7 Ru C11 98.72(14) . .
Cp1 Ru Cp2 167.8 . .
C15 Fe C21 116.21(16) . .
C15 Fe C16 40.42(15) . .
C21 Fe C16 105.45(17) . .
C15 Fe C20 105.06(16) . .
C21 Fe C20 40.29(17) . .
C16 Fe C20 123.66(17) . .
C15 Fe C22 151.52(16) . .
C21 Fe C22 40.69(16) . .
C16 Fe C22 118.89(16) . .
C20 Fe C22 68.10(16) . .
C15 Fe C23 165.16(17) . .
C21 Fe C23 67.79(17) . .
C16 Fe C23 154.32(16) . .
C20 Fe C23 68.14(17) . .
C22 Fe C23 39.88(16) . .
C15 Fe C19 125.71(16) . .
C21 Fe C19 68.13(18) . .
C16 Fe C19 161.91(17) . .
C20 Fe C19 40.71(17) . .
C22 Fe C19 68.04(16) . .
C23 Fe C19 40.72(16) . .
C15 Fe C18 68.70(15) . .
C21 Fe C18 164.47(16) . .
C16 Fe C18 68.08(15) . .
C20 Fe C18 155.03(17) . .
C22 Fe C18 128.80(16) . .
C23 Fe C18 111.53(16) . .
C19 Fe C18 122.26(17) . .
C15 Fe C17 68.08(15) . .
C21 Fe C17 126.11(17) . .
C16 Fe C17 40.44(15) . .
C20 Fe C17 161.84(17) . .
C22 Fe C17 109.41(16) . .
C23 Fe C17 122.33(16) . .
C19 Fe C17 156.67(17) . .
C18 Fe C17 40.06(15) . .
C15 Fe C14 41.12(14) . .
C21 Fe C14 151.73(15) . .
C16 Fe C14 68.35(15) . .
C20 Fe C14 118.72(16) . .
C22 Fe C14 166.51(15) . .
C23 Fe C14 129.34(16) . .
C19 Fe C14 108.80(16) . .
C18 Fe C14 40.77(14) . .
C17 Fe C14 67.94(15) . .
Cp3 Fe Cp4 176.8 . .
C5 C1 C2 107.5(4) . .
C5 C1 Ru 70.5(2) . .
C2 C1 Ru 69.4(2) . .
C5 C1 H1 132(3) . .
C2 C1 H1 120(3) . .
Ru C1 H1 125(3) . .
C1 C2 C3 107.8(4) . .
C1 C2 Ru 72.6(2) . .
C3 C2 Ru 70.3(2) . .
C1 C2 H2 122(4) . .
C3 C2 H2 129(4) . .
Ru C2 H2 116(4) . .
C4 C3 C2 108.2(4) . .
C4 C3 Ru 71.3(2) . .
C2 C3 Ru 71.0(2) . .
C4 C3 H3 130(3) . .
C2 C3 H3 122(3) . .
Ru C3 H3 122(3) . .
C3 C4 C5 107.1(4) . .
C3 C4 Ru 70.4(2) . .
C5 C4 Ru 71.6(2) . .
C3 C4 H4 132(4) . .
C5 C4 H4 121(4) . .
Ru C4 H4 123(4) . .
C1 C5 C4 109.4(4) . .
C1 C5 Ru 72.1(2) . .
C4 C5 Ru 70.3(2) . .
C1 C5 H5 128(4) . .
C4 C5 H5 123(4) . .
Ru C5 H5 122(4) . .
C7 C6 C10 106.8(3) . .
C7 C6 Ru 73.1(2) . .
C10 C6 Ru 66.7(2) . .
C7 C6 H6 126(3) . .
C10 C6 H6 127(3) . .
Ru C6 H6 118(3) . .
C6 C7 C8 109.4(4) . .
C6 C7 Ru 69.3(2) . .
C8 C7 Ru 71.0(2) . .
C6 C7 H7 126(4) . .
C8 C7 H7 125(4) . .
Ru C7 H7 125(3) . .
C9 C8 C7 109.4(4) . .
C9 C8 Ru 69.4(2) . .
C7 C8 Ru 71.7(2) . .
C9 C8 H8 128(3) . .
C7 C8 H8 123(3) . .
Ru C8 H8 124(4) . .
C8 C9 C10 106.9(3) . .
C8 C9 Ru 73.0(2) . .
C10 C9 Ru 66.87(19) . .
C8 C9 H9 129(3) . .
C10 C9 H9 124(3) . .
Ru C9 H9 119(3) . .
C11 C10 C9 119.7(3) . .
C11 C10 C6 117.7(3) . .
C9 C10 C6 107.4(3) . .
C11 C10 Ru 83.8(2) . .
C9 C10 Ru 72.9(2) . .
C6 C10 Ru 73.1(2) . .
C10 C11 C12 124.1(4) . .
C10 C11 Ru 60.11(19) . .
C12 C11 Ru 113.9(3) . .
C10 C11 H11 118(3) . .
C12 C11 H11 117(3) . .
Ru C11 H11 106(3) . .
C13 C12 C11 123.7(4) . .
C13 C12 H12 118(3) . .
C11 C12 H12 118(3) . .
C12 C13 C14 124.5(4) . .
C12 C13 H13 118(3) . .
C14 C13 H13 117(3) . .
C18 C14 C15 107.0(3) . .
C18 C14 C13 126.3(3) . .
C15 C14 C13 126.7(3) . .
C18 C14 Fe 69.6(2) . .
C15 C14 Fe 68.4(2) . .
C13 C14 Fe 126.5(3) . .
C16 C15 C14 108.3(3) . .
C16 C15 Fe 70.4(2) . .
C14 C15 Fe 70.5(2) . .
C16 C15 H15 121(3) . .
C14 C15 H15 131(3) . .
Fe C15 H15 124(3) . .
C15 C16 C17 108.1(3) . .
C15 C16 Fe 69.2(2) . .
C17 C16 Fe 70.2(2) . .
C15 C16 H16 121(3) . .
C17 C16 H16 131(3) . .
Fe C16 H16 121(3) . .
C18 C17 C16 108.6(3) . .
C18 C17 Fe 69.9(2) . .
C16 C17 Fe 69.3(2) . .
C18 C17 H17 126(3) . .
C16 C17 H17 124(4) . .
Fe C17 H17 120(3) . .
C17 C18 C14 108.0(3) . .
C17 C18 Fe 70.0(2) . .
C14 C18 Fe 69.7(2) . .
C17 C18 H18 129(3) . .
C14 C18 H18 123(3) . .
Fe C18 H18 129(3) . .
C20 C19 C23 107.2(4) . .
C20 C19 Fe 69.5(2) . .
C23 C19 Fe 69.6(2) . .
C20 C19 H19 122(3) . .
C23 C19 H19 130(3) . .
Fe C19 H19 123(3) . .
C21 C20 C19 108.0(4) . .
C21 C20 Fe 69.6(2) . .
C19 C20 Fe 69.8(2) . .
C21 C20 H20 123(3) . .
C19 C20 H20 129(3) . .
Fe C20 H20 125(3) . .
C20 C21 C22 108.3(4) . .
C20 C21 Fe 70.1(2) . .
C22 C21 Fe 70.0(2) . .
C20 C21 H21 125(3) . .
C22 C21 H21 126(3) . .
Fe C21 H21 124(3) . .
C23 C22 C21 108.0(4) . .
C23 C22 Fe 70.2(2) . .
C21 C22 Fe 69.4(2) . .
C23 C22 H22 124(3) . .
C21 C22 H22 128(3) . .
Fe C22 H22 123(3) . .
C22 C23 C19 108.5(4) . .
C22 C23 Fe 70.0(2) . .
C19 C23 Fe 69.6(2) . .
C22 C23 H23 123(4) . .
C19 C23 H23 128(4) . .
Fe C23 H23 120(4) . .
F2A P1 F2A 180(2) . 7
F2A P1 F2 22.8(11) . .
F2A P1 F2 157.2(11) 7 .
F2A P1 F2 157.2(11) . 7
F2A P1 F2 22.8(11) 7 7
F2 P1 F2 180.0(3) . 7
F2A P1 F1 92.7(10) . 7
F2A P1 F1 87.3(9) 7 7
F2 P1 F1 90.56(14) . 7
F2 P1 F1 89.44(14) 7 7
F2A P1 F1 87.3(10) . .
F2A P1 F1 92.7(9) 7 .
F2 P1 F1 89.44(14) . .
F2 P1 F1 90.56(14) 7 .
F1 P1 F1 180.0(2) 7 .
F2A P1 F3 112.7(12) . .
F2A P1 F3 67.3(12) 7 .
F2 P1 F3 90.0(2) . .
F2 P1 F3 90.0(2) 7 .
F1 P1 F3 91.43(17) 7 .
F1 P1 F3 88.57(17) . .
F2A P1 F3 67.3(12) . 7
F2A P1 F3 112.7(12) 7 7
F2 P1 F3 90.0(2) . 7
F2 P1 F3 90.0(2) 7 7
F1 P1 F3 88.57(17) 7 7
F1 P1 F3 91.43(17) . 7
F3 P1 F3 180.0(6) . 7
F2A P1 F3A 89.5(12) . .
F2A P1 F3A 90.5(12) 7 .
F2 P1 F3A 66.7(13) . .
F2 P1 F3A 113.3(13) 7 .
F1 P1 F3A 79.5(12) 7 .
F1 P1 F3A 100.5(12) . .
F3 P1 F3A 26.5(15) . .
F3 P1 F3A 153.5(15) 7 .
F2A P1 F3A 90.5(12) . 7
F2A P1 F3A 89.5(12) 7 7
F2 P1 F3A 113.3(13) . 7
F2 P1 F3A 66.7(13) 7 7
F1 P1 F3A 100.5(12) 7 7
F1 P1 F3A 79.5(12) . 7
F3 P1 F3A 153.5(15) . 7
F3 P1 F3A 26.5(15) 7 7
F3A P1 F3A 180(3) . 7
F6A P2 F6A 116(3) 2_655 .
F6A P2 F5A 91.0(5) 2_655 2_655
F6A P2 F5A 153(3) . 2_655
F6A P2 F5A 153(3) 2_655 .
F6A P2 F5A 91.0(5) . .
F5A P2 F5A 63(3) 2_655 .
F6A P2 F6 25.2(5) 2_655 2_655
F6A P2 F6 91(2) . 2_655
F5A P2 F6 115.8(6) 2_655 2_655
F5A P2 F6 178(3) . 2_655
F6A P2 F6 91(2) 2_655 .
F6A P2 F6 25.2(5) . .
F5A P2 F6 178(3) 2_655 .
F5A P2 F6 115.8(6) . .
F6 P2 F6 66(2) 2_655 .
F6A P2 F5 62.9(5) 2_655 2_655
F6A P2 F5 177.7(12) . 2_655
F5A P2 F5 28.7(5) 2_655 2_655
F5A P2 F5 90(3) . 2_655
F6 P2 F5 88.1(5) 2_655 2_655
F6 P2 F5 153(2) . 2_655
F6A P2 F5 177.7(12) 2_655 .
F6A P2 F5 62.9(5) . .
F5A P2 F5 90(3) 2_655 .
F5A P2 F5 28.7(5) . .
F6 P2 F5 153(2) 2_655 .
F6 P2 F5 88.1(5) . .
F5 P2 F5 118(2) 2_655 .
F6A P2 F4 89.4(5) 2_655 .
F6A P2 F4 90.3(5) . .
F5A P2 F4 93.8(7) 2_655 .
F5A P2 F4 86.6(7) . .
F6 P2 F4 92.2(6) 2_655 .
F6 P2 F4 87.5(6) . .
F5 P2 F4 87.7(4) 2_655 .
F5 P2 F4 92.6(4) . .
F6A P2 F4 90.3(5) 2_655 2_655
F6A P2 F4 89.4(5) . 2_655
F5A P2 F4 86.6(7) 2_655 2_655
F5A P2 F4 93.8(7) . 2_655
F6 P2 F4 87.5(6) 2_655 2_655
F6 P2 F4 92.2(6) . 2_655
F5 P2 F4 92.6(4) 2_655 2_655
F5 P2 F4 87.7(4) . 2_655
F4 P2 F4 179.6(2) . 2_655
P2 F6 F6 57.1(11) . 2_655
P2 F5A F5A 58.7(13) . 2_655

loop_
_geom_bond_atom_site_label_1
_geom_bond_atom_site_label_2
_geom_bond_distance
_geom_bond_site_symmetry_2
Ru C10 2.080(3) .
Ru C3 2.162(4) .
Ru C9 2.162(4) .
Ru C6 2.167(4) .
Ru C2 2.171(4) .
Ru C4 2.174(4) .
Ru C5 2.191(4) .
Ru C8 2.208(4) .
Ru C1 2.212(4) .
Ru C7 2.217(4) .
Ru C11 2.385(4) .
Ru Cp1 1.815 .
Ru Cp2 1.793 .
Fe C15 2.038(4) .
Fe C21 2.048(4) .
Fe C16 2.053(4) .
Fe C20 2.053(4) .
Fe C22 2.056(4) .
Fe C23 2.058(4) .
Fe C19 2.058(4) .
Fe C18 2.064(4) .
Fe C17 2.065(4) .
Fe C14 2.065(4) .
Fe C13 3.151(4) .
Fe Cp3 1.661 .
Fe Cp4 1.661 .
C1 C5 1.410(6) .
C1 C2 1.427(6) .
C1 H1 1.03(6) .
C2 C3 1.435(6) .
C2 H2 0.84(5) .
C3 C4 1.419(6) .
C3 H3 0.96(6) .
C4 C5 1.426(6) .
C4 H4 0.87(6) .
C5 H5 0.85(5) .
C6 C7 1.412(5) .
C6 C10 1.459(5) .
C6 H6 0.97(6) .
C7 C8 1.415(6) .
C7 H7 0.93(5) .
C8 C9 1.410(6) .
C8 H8 0.92(6) .
C9 C10 1.459(5) .
C9 H9 1.07(5) .
C10 C11 1.415(5) .
C11 C12 1.444(5) .
C11 H11 1.02(6) .
C12 C13 1.344(5) .
C12 H12 1.07(6) .
C13 C14 1.450(5) .
C13 H13 1.00(6) .
C14 C18 1.438(5) .
C14 C15 1.441(5) .
C15 C16 1.413(5) .
C15 H15 1.00(5) .
C16 C17 1.423(5) .
C16 H16 0.96(6) .
C17 C18 1.414(6) .
C17 H17 0.94(5) .
C18 H18 0.95(6) .
C19 C20 1.430(6) .
C19 C23 1.432(6) .
C19 H19 0.97(5) .
C20 C21 1.413(6) .
C20 H20 1.00(5) .
C21 C22 1.427(6) .
C21 H21 0.99(6) .
C22 C23 1.403(6) .
C22 H22 0.94(5) .
C23 H23 0.90(6) .
P1 F2A 1.53(2) .
P1 F2A 1.53(2) 7
P1 F2 1.600(4) .
P1 F2 1.600(4) 7
P1 F1 1.601(2) 7
P1 F1 1.601(2) .
P1 F3 1.604(3) .
P1 F3 1.604(3) 7
P1 F3A 1.64(3) .
P1 F3A 1.64(3) 7
P2 F6A 1.537(15) 2_655
P2 F6A 1.537(15) .
P2 F5A 1.570(9) 2_655
P2 F5A 1.570(9) .
P2 F6 1.598(12) 2_655
P2 F6 1.598(12) .
P2 F5 1.600(9) 2_655
P2 F5 1.600(9) .
P2 F4 1.602(2) .
P2 F4 1.602(2) 2_655
F6 F6 1.74(6) 2_655
F5A F5A 1.63(7) 2_655

loop_
_geom_torsion_atom_site_label_1
_geom_torsion_atom_site_label_2
_geom_torsion_atom_site_label_3
_geom_torsion_atom_site_label_4
_geom_torsion
_geom_torsion_site_symmetry_1
_geom_torsion_site_symmetry_4
C10 Ru C1 C5 -84.2(3) . .
C3 Ru C1 C5 79.8(3) . .
C9 Ru C1 C5 -22(3) . .
C6 Ru C1 C5 -125.9(2) . .
C2 Ru C1 C5 118.2(3) . .
C4 Ru C1 C5 37.0(2) . .
C8 Ru C1 C5 154.9(3) . .
C7 Ru C1 C5 -168.0(2) . .
C11 Ru C1 C5 -54.3(3) . .
C10 Ru C1 C2 157.6(2) . .
C3 Ru C1 C2 -38.4(2) . .
C9 Ru C1 C2 -140(3) . .
C6 Ru C1 C2 115.9(2) . .
C4 Ru C1 C2 -81.2(3) . .
C5 Ru C1 C2 -118.2(3) . .
C8 Ru C1 C2 36.7(4) . .
C7 Ru C1 C2 73.8(3) . .
C11 Ru C1 C2 -172.5(2) . .
C5 C1 C2 C3 1.3(4) . .
Ru C1 C2 C3 61.9(3) . .
C5 C1 C2 Ru -60.6(3) . .
C10 Ru C2 C1 -84.7(6) . .
C3 Ru C2 C1 116.9(3) . .
C9 Ru C2 C1 176.5(3) . .
C6 Ru C2 C1 -86.3(3) . .
C4 Ru C2 C1 79.5(3) . .
C5 Ru C2 C1 36.8(2) . .
C8 Ru C2 C1 -158.6(2) . .
C7 Ru C2 C1 -120.4(2) . .
C11 Ru C2 C1 13.6(4) . .
C10 Ru C2 C3 158.4(5) . .
C9 Ru C2 C3 59.6(4) . .
C6 Ru C2 C3 156.8(2) . .
C4 Ru C2 C3 -37.4(2) . .
C5 Ru C2 C3 -80.1(3) . .
C8 Ru C2 C3 84.4(3) . .
C1 Ru C2 C3 -116.9(3) . .
C7 Ru C2 C3 122.7(2) . .
C11 Ru C2 C3 -103.3(3) . .
C1 C2 C3 C4 -1.3(4) . .
Ru C2 C3 C4 62.0(3) . .
C1 C2 C3 Ru -63.3(3) . .
C10 Ru C3 C4 74.9(4) . .
C9 Ru C3 C4 96.6(3) . .
C6 Ru C3 C4 -172.6(3) . .
C2 Ru C3 C4 -117.7(3) . .
C5 Ru C3 C4 -38.1(2) . .
C8 Ru C3 C4 134.2(2) . .
C1 Ru C3 C4 -80.0(3) . .
C7 Ru C3 C4 170.2(2) . .
C11 Ru C3 C4 13.4(3) . .
C10 Ru C3 C2 -167.5(3) . .
C9 Ru C3 C2 -145.8(2) . .
C6 Ru C3 C2 -55.0(5) . .
C4 Ru C3 C2 117.7(3) . .
C5 Ru C3 C2 79.5(3) . .
C8 Ru C3 C2 -108.1(3) . .
C1 Ru C3 C2 37.7(2) . .
C7 Ru C3 C2 -72.1(3) . .
C11 Ru C3 C2 131.1(3) . .
C2 C3 C4 C5 0.8(4) . .
Ru C3 C4 C5 62.6(3) . .
C2 C3 C4 Ru -61.8(3) . .
C10 Ru C4 C3 -147.3(2) . .
C9 Ru C4 C3 -102.6(2) . .
C6 Ru C4 C3 169.0(5) . .
C2 Ru C4 C3 37.9(2) . .
C5 Ru C4 C3 116.6(3) . .
C8 Ru C4 C3 -60.8(3) . .
C1 Ru C4 C3 80.4(2) . .
C7 Ru C4 C3 -22.6(5) . .
C11 Ru C4 C3 -170.9(2) . .
C10 Ru C4 C5 96.2(3) . .
C3 Ru C4 C5 -116.6(3) . .
C9 Ru C4 C5 140.8(2) . .
C6 Ru C4 C5 52.5(6) . .
C2 Ru C4 C5 -78.7(3) . .
C8 Ru C4 C5 -177.4(2) . .
C1 Ru C4 C5 -36.2(2) . .
C7 Ru C4 C5 -139.2(4) . .
C11 Ru C4 C5 72.5(2) . .
C2 C1 C5 C4 -0.8(4) . .
Ru C1 C5 C4 -60.7(3) . .
C2 C1 C5 Ru 59.9(3) . .
C3 C4 C5 C1 0.0(4) . .
Ru C4 C5 C1 61.8(3) . .
C3 C4 C5 Ru -61.9(3) . .
C10 Ru C5 C1 127.5(2) . .
C3 Ru C5 C1 -80.9(3) . .
C9 Ru C5 C1 178.2(2) . .
C6 Ru C5 C1 77.2(3) . .
C2 Ru C5 C1 -37.4(2) . .
C4 Ru C5 C1 -119.1(3) . .
C8 Ru C5 C1 -111.1(6) . .
C7 Ru C5 C1 25.2(5) . .
C11 Ru C5 C1 130.8(2) . .
C10 Ru C5 C4 -113.4(3) . .
C3 Ru C5 C4 38.2(2) . .
C9 Ru C5 C4 -62.7(3) . .
C6 Ru C5 C4 -163.7(2) . .
C2 Ru C5 C4 81.7(3) . .
C8 Ru C5 C4 8.0(7) . .
C1 Ru C5 C4 119.1(3) . .
C7 Ru C5 C4 144.3(3) . .
C11 Ru C5 C4 -110.1(2) . .
C10 Ru C6 C7 117.3(3) . .
C3 Ru C6 C7 -24.6(5) . .
C9 Ru C6 C7 77.4(2) . .
C2 Ru C6 C7 -63.3(3) . .
C4 Ru C6 C7 172.8(5) . .
C5 Ru C6 C7 -146.7(2) . .
C8 Ru C6 C7 35.7(2) . .
C1 Ru C6 C7 -106.0(2) . .
C11 Ru C6 C7 150.9(3) . .
C3 Ru C6 C10 -141.9(4) . .
C9 Ru C6 C10 -39.9(2) . .
C2 Ru C6 C10 179.4(2) . .
C4 Ru C6 C10 55.5(6) . .
C5 Ru C6 C10 96.0(3) . .
C8 Ru C6 C10 -81.6(2) . .
C1 Ru C6 C10 136.7(2) . .
C7 Ru C6 C10 -117.3(3) . .
C11 Ru C6 C10 33.7(2) . .
C10 C6 C7 C8 -1.4(4) . .
Ru C6 C7 C8 -59.9(3) . .
C10 C6 C7 Ru 58.5(2) . .
C10 Ru C7 C6 -39.3(2) . .
C3 Ru C7 C6 169.0(2) . .
C9 Ru C7 C6 -84.1(3) . .
C2 Ru C7 C6 131.3(2) . .
C4 Ru C7 C6 -174.9(3) . .
C5 Ru C7 C6 76.7(4) . .
C8 Ru C7 C6 -120.4(3) . .
C1 Ru C7 C6 93.9(3) . .
C11 Ru C7 C6 -26.5(2) . .
C10 Ru C7 C8 81.1(3) . .
C3 Ru C7 C8 -70.6(3) . .
C9 Ru C7 C8 36.2(2) . .
C6 Ru C7 C8 120.4(3) . .
C2 Ru C7 C8 -108.3(2) . .
C4 Ru C7 C8 -54.6(5) . .
C5 Ru C7 C8 -162.9(3) . .
C1 Ru C7 C8 -145.7(2) . .
C11 Ru C7 C8 93.9(2) . .
C6 C7 C8 C9 -0.5(5) . .
Ru C7 C8 C9 -59.4(3) . .
C6 C7 C8 Ru 58.8(3) . .
C10 Ru C8 C9 39.2(2) . .
C3 Ru C8 C9 -116.6(3) . .
C6 Ru C8 C9 84.0(3) . .
C2 Ru C8 C9 -156.4(2) . .
C4 Ru C8 C9 -82.9(3) . .
C5 Ru C8 C9 -89.1(6) . .
C1 Ru C8 C9 -179.7(3) . .
C7 Ru C8 C9 119.9(3) . .
C11 Ru C8 C9 27.7(3) . .
C10 Ru C8 C7 -80.7(2) . .
C3 Ru C8 C7 123.5(2) . .
C9 Ru C8 C7 -119.9(3) . .
C6 Ru C8 C7 -35.9(2) . .
C2 Ru C8 C7 83.7(3) . .
C4 Ru C8 C7 157.2(2) . .
C5 Ru C8 C7 151.0(5) . .
C1 Ru C8 C7 60.4(4) . .
C11 Ru C8 C7 -92.3(2) . .
C7 C8 C9 C10 2.2(4) . .
Ru C8 C9 C10 -58.5(2) . .
C7 C8 C9 Ru 60.8(3) . .
C10 Ru C9 C8 -117.4(3) . .
C3 Ru C9 C8 76.8(3) . .
C6 Ru C9 C8 -77.6(3) . .
C2 Ru C9 C8 39.7(4) . .
C4 Ru C9 C8 119.4(3) . .
C5 Ru C9 C8 156.5(3) . .
C1 Ru C9 C8 177(18) . .
C7 Ru C9 C8 -35.9(2) . .
C11 Ru C9 C8 -149.9(3) . .
C3 Ru C9 C10 -165.7(2) . .
C6 Ru C9 C10 39.9(2) . .
C2 Ru C9 C10 157.1(3) . .
C4 Ru C9 C10 -123.2(2) . .
C5 Ru C9 C10 -86.0(3) . .
C8 Ru C9 C10 117.4(3) . .
C1 Ru C9 C10 -65(3) . .
C7 Ru C9 C10 81.5(2) . .
C11 Ru C9 C10 -32.5(2) . .
C8 C9 C10 C11 134.7(4) . .
Ru C9 C10 C11 72.2(3) . .
C8 C9 C10 C6 -3.1(4) . .
Ru C9 C10 C6 -65.5(2) . .
C8 C9 C10 Ru 62.5(3) . .
C7 C6 C10 C11 -135.9(3) . .
Ru C6 C10 C11 -73.3(3) . .
C7 C6 C10 C9 2.7(4) . .
Ru C6 C10 C9 65.4(2) . .
C7 C6 C10 Ru -62.7(3) . .
C3 Ru C10 C11 -92.9(4) . .
C9 Ru C10 C11 -123.7(3) . .
C6 Ru C10 C11 121.4(3) . .
C2 Ru C10 C11 119.4(6) . .
C4 Ru C10 C11 -42.0(3) . .
C5 Ru C10 C11 5.5(3) . .
C8 Ru C10 C11 -160.4(3) . .
C1 Ru C10 C11 52.0(3) . .
C7 Ru C10 C11 158.2(3) . .
C3 Ru C10 C9 30.8(5) . .
C6 Ru C10 C9 -114.9(3) . .
C2 Ru C10 C9 -116.9(6) . .
C4 Ru C10 C9 81.7(3) . .
C5 Ru C10 C9 129.2(2) . .
C8 Ru C10 C9 -36.7(2) . .
C1 Ru C10 C9 175.7(2) . .
C7 Ru C10 C9 -78.1(2) . .
C11 Ru C10 C9 123.7(3) . .
C3 Ru C10 C6 145.6(3) . .
C9 Ru C10 C6 114.9(3) . .
C2 Ru C10 C6 -2.0(7) . .
C4 Ru C10 C6 -163.4(2) . .
C5 Ru C10 C6 -115.9(2) . .
C8 Ru C10 C6 78.1(2) . .
C1 Ru C10 C6 -69.5(3) . .
C7 Ru C10 C6 36.8(2) . .
C11 Ru C10 C6 -121.4(3) . .
C9 C10 C11 C12 33.8(5) . .
C6 C10 C11 C12 167.3(3) . .
Ru C10 C11 C12 100.1(3) . .
C9 C10 C11 Ru -66.3(3) . .
C6 C10 C11 Ru 67.2(3) . .
C3 Ru C11 C10 140.1(3) . .
C9 Ru C11 C10 36.0(2) . .
C6 Ru C11 C10 -37.3(2) . .
C2 Ru C11 C10 -154.8(3) . .
C4 Ru C11 C10 148.5(2) . .
C5 Ru C11 C10 -175.4(3) . .
C8 Ru C11 C10 17.9(3) . .
C1 Ru C11 C10 -145.9(2) . .
C7 Ru C11 C10 -19.8(3) . .
C10 Ru C11 C12 -116.9(4) . .
C3 Ru C11 C12 23.2(4) . .
C9 Ru C11 C12 -81.0(3) . .
C6 Ru C11 C12 -154.2(3) . .
C2 Ru C11 C12 88.3(4) . .
C4 Ru C11 C12 31.6(3) . .
C5 Ru C11 C12 67.7(3) . .
C8 Ru C11 C12 -99.0(3) . .
C1 Ru C11 C12 97.2(3) . .
C7 Ru C11 C12 -136.8(3) . .
C10 C11 C12 C13 174.7(4) . .
Ru C11 C12 C13 -116.3(4) . .
C11 C12 C13 C14 -176.6(3) . .
C12 C13 C14 C18 173.4(4) . .
C12 C13 C14 C15 -7.5(6) . .
C12 C13 C14 Fe -96.4(4) . .
C15 Fe C14 C18 -118.9(3) . .
C21 Fe C14 C18 -163.5(3) . .
C16 Fe C14 C18 -81.1(2) . .
C20 Fe C14 C18 161.3(2) . .
C22 Fe C14 C18 43.9(7) . .
C23 Fe C14 C18 77.1(3) . .
C19 Fe C14 C18 117.9(2) . .
C17 Fe C14 C18 -37.4(2) . .
C21 Fe C14 C15 -44.6(4) . .
C16 Fe C14 C15 37.8(2) . .
C20 Fe C14 C15 -79.8(3) . .
C22 Fe C14 C15 162.7(6) . .
C23 Fe C14 C15 -164.1(2) . .
C19 Fe C14 C15 -123.2(2) . .
C18 Fe C14 C15 118.9(3) . .
C17 Fe C14 C15 81.5(2) . .
C15 Fe C14 C13 120.5(4) . .
C21 Fe C14 C13 75.9(5) . .
C16 Fe C14 C13 158.2(4) . .
C20 Fe C14 C13 40.7(4) . .
C22 Fe C14 C13 -76.8(7) . .
C23 Fe C14 C13 -43.6(4) . .
C19 Fe C14 C13 -2.7(4) . .
C18 Fe C14 C13 -120.7(4) . .
C17 Fe C14 C13 -158.0(4) . .
C18 C14 C15 C16 -1.4(4) . .
C13 C14 C15 C16 179.3(3) . .
Fe C14 C15 C16 -60.5(3) . .
C18 C14 C15 Fe 59.1(2) . .
C13 C14 C15 Fe -120.2(4) . .
C21 Fe C15 C16 -83.1(3) . .
C20 Fe C15 C16 -124.7(2) . .
C22 Fe C15 C16 -53.0(4) . .
C23 Fe C15 C16 174.6(6) . .
C19 Fe C15 C16 -164.1(2) . .
C18 Fe C15 C16 80.8(2) . .
C17 Fe C15 C16 37.5(2) . .
C14 Fe C15 C16 118.7(3) . .
C21 Fe C15 C14 158.2(2) . .
C16 Fe C15 C14 -118.7(3) . .
C20 Fe C15 C14 116.6(2) . .
C22 Fe C15 C14 -171.7(3) . .
C23 Fe C15 C14 56.0(7) . .
C19 Fe C15 C14 77.3(3) . .
C18 Fe C15 C14 -37.9(2) . .
C17 Fe C15 C14 -81.1(2) . .
C14 C15 C16 C17 0.9(4) . .
Fe C15 C16 C17 -59.7(3) . .
C14 C15 C16 Fe 60.6(3) . .
C21 Fe C16 C15 112.5(2) . .
C20 Fe C16 C15 72.5(3) . .
C22 Fe C16 C15 154.2(2) . .
C23 Fe C16 C15 -176.8(3) . .
C19 Fe C16 C15 45.9(6) . .
C18 Fe C16 C15 -82.5(2) . .
C17 Fe C16 C15 -119.3(3) . .
C14 Fe C16 C15 -38.4(2) . .
C15 Fe C16 C17 119.3(3) . .
C21 Fe C16 C17 -128.2(2) . .
C20 Fe C16 C17 -168.1(2) . .
C22 Fe C16 C17 -86.4(3) . .
C23 Fe C16 C17 -57.5(5) . .
C19 Fe C16 C17 165.3(5) . .
C18 Fe C16 C17 36.9(2) . .
C14 Fe C16 C17 81.0(2) . .
C15 C16 C17 C18 0.0(4) . .
Fe C16 C17 C18 -59.0(3) . .
C15 C16 C17 Fe 59.0(3) . .
C15 Fe C17 C18 82.5(2) . .
C21 Fe C17 C18 -170.3(2) . .
C16 Fe C17 C18 120.1(3) . .
C20 Fe C17 C18 153.4(5) . .
C22 Fe C17 C18 -127.8(2) . .
C23 Fe C17 C18 -85.5(3) . .
C19 Fe C17 C18 -48.5(5) . .
C14 Fe C17 C18 38.0(2) . .
C15 Fe C17 C16 -37.5(2) . .
C21 Fe C17 C16 69.7(3) . .
C20 Fe C17 C16 33.3(6) . .
C22 Fe C17 C16 112.1(2) . .
C23 Fe C17 C16 154.4(2) . .
C19 Fe C17 C16 -168.5(4) . .
C18 Fe C17 C16 -120.1(3) . .
C14 Fe C17 C16 -82.0(2) . .
C16 C17 C18 C14 -0.9(4) . .
Fe C17 C18 C14 -59.5(3) . .
C16 C17 C18 Fe 58.7(3) . .
C15 C14 C18 C17 1.4(4) . .
C13 C14 C18 C17 -179.3(3) . .
Fe C14 C18 C17 59.8(3) . .
C15 C14 C18 Fe -58.4(2) . .
C13 C14 C18 Fe 120.9(4) . .
C15 Fe C18 C17 -80.9(2) . .
C21 Fe C18 C17 30.7(7) . .
C16 Fe C18 C17 -37.2(2) . .
C20 Fe C18 C17 -160.7(3) . .
C22 Fe C18 C17 72.9(3) . .
C23 Fe C18 C17 115.1(2) . .
C19 Fe C18 C17 159.5(2) . .
C14 Fe C18 C17 -119.0(3) . .
C15 Fe C18 C14 38.2(2) . .
C21 Fe C18 C14 149.8(6) . .
C16 Fe C18 C14 81.8(2) . .
C20 Fe C18 C14 -41.6(5) . .
C22 Fe C18 C14 -168.0(2) . .
C23 Fe C18 C14 -125.9(2) . .
C19 Fe C18 C14 -81.5(3) . .
C17 Fe C18 C14 119.0(3) . .
C15 Fe C19 C20 69.8(3) . .
C21 Fe C19 C20 -37.5(2) . .
C16 Fe C19 C20 34.8(6) . .
C22 Fe C19 C20 -81.5(3) . .
C23 Fe C19 C20 -118.4(4) . .
C18 Fe C19 C20 155.5(2) . .
C17 Fe C19 C20 -169.8(4) . .
C14 Fe C19 C20 112.5(2) . .
C15 Fe C19 C23 -171.8(2) . .
C21 Fe C19 C23 80.9(3) . .
C16 Fe C19 C23 153.2(5) . .
C20 Fe C19 C23 118.4(4) . .
C22 Fe C19 C23 36.9(3) . .
C18 Fe C19 C23 -86.1(3) . .
C17 Fe C19 C23 -51.4(5) . .
C14 Fe C19 C23 -129.1(3) . .
C23 C19 C20 C21 -0.3(4) . .
Fe C19 C20 C21 59.4(3) . .
C23 C19 C20 Fe -59.7(3) . .
C15 Fe C20 C21 112.9(2) . .
C16 Fe C20 C21 73.1(3) . .
C22 Fe C20 C21 -37.9(2) . .
C23 Fe C20 C21 -81.0(3) . .
C19 Fe C20 C21 -119.2(3) . .
C18 Fe C20 C21 -175.3(3) . .
C17 Fe C20 C21 47.8(6) . .
C14 Fe C20 C21 155.0(2) . .
C15 Fe C20 C19 -127.9(2) . .
C21 Fe C20 C19 119.2(3) . .
C16 Fe C20 C19 -167.7(2) . .
C22 Fe C20 C19 81.3(3) . .
C23 Fe C20 C19 38.2(2) . .
C18 Fe C20 C19 -56.1(5) . .
C17 Fe C20 C19 166.9(5) . .
C14 Fe C20 C19 -85.8(3) . .
C19 C20 C21 C22 0.2(4) . .
Fe C20 C21 C22 59.8(3) . .
C19 C20 C21 Fe -59.5(3) . .
C15 Fe C21 C20 -82.4(3) . .
C16 Fe C21 C20 -124.3(2) . .
C22 Fe C21 C20 119.2(3) . .
C23 Fe C21 C20 81.9(3) . .
C19 Fe C21 C20 37.9(2) . .
C18 Fe C21 C20 172.6(5) . .
C17 Fe C21 C20 -163.4(2) . .
C14 Fe C21 C20 -51.4(4) . .
C15 Fe C21 C22 158.5(2) . .
C16 Fe C21 C22 116.6(2) . .
C20 Fe C21 C22 -119.2(3) . .
C23 Fe C21 C22 -37.2(2) . .
C19 Fe C21 C22 -81.3(3) . .
C18 Fe C21 C22 53.4(7) . .
C17 Fe C21 C22 77.4(3) . .
C14 Fe C21 C22 -170.5(3) . .
C20 C21 C22 C23 -0.1(4) . .
Fe C21 C22 C23 59.7(3) . .
C20 C21 C22 Fe -59.8(3) . .
C15 Fe C22 C23 -162.8(3) . .
C21 Fe C22 C23 -119.2(3) . .
C16 Fe C22 C23 160.9(2) . .
C20 Fe C22 C23 -81.7(3) . .
C19 Fe C22 C23 -37.6(2) . .
C18 Fe C22 C23 76.8(3) . .
C17 Fe C22 C23 117.6(2) . .
C14 Fe C22 C23 41.3(7) . .
C15 Fe C22 C21 -43.7(4) . .
C16 Fe C22 C21 -79.9(3) . .
C20 Fe C22 C21 37.5(2) . .
C23 Fe C22 C21 119.2(3) . .
C19 Fe C22 C21 81.5(3) . .
C18 Fe C22 C21 -164.0(2) . .
C17 Fe C22 C21 -123.3(2) . .
C14 Fe C22 C21 160.5(6) . .
C21 C22 C23 C19 -0.1(4) . .
Fe C22 C23 C19 59.1(3) . .
C21 C22 C23 Fe -59.2(3) . .
C20 C19 C23 C22 0.2(4) . .
Fe C19 C23 C22 -59.3(3) . .
C20 C19 C23 Fe 59.6(3) . .
C15 Fe C23 C22 146.7(6) . .
C21 Fe C23 C22 37.9(2) . .
C16 Fe C23 C22 -41.4(5) . .
C20 Fe C23 C22 81.6(3) . .
C19 Fe C23 C22 119.8(4) . .
C18 Fe C23 C22 -125.3(2) . .
C17 Fe C23 C22 -81.7(3) . .
C14 Fe C23 C22 -168.5(2) . .
C15 Fe C23 C19 26.9(8) . .
C21 Fe C23 C19 -81.8(3) . .
C16 Fe C23 C19 -161.1(4) . .
C20 Fe C23 C19 -38.2(3) . .
C22 Fe C23 C19 -119.8(4) . .
C18 Fe C23 C19 114.9(3) . .
C17 Fe C23 C19 158.5(3) . .
C14 Fe C23 C19 71.7(3) . .
F6A P2 F6 F6 -4.1(14) 2_655 2_655
F6A P2 F6 F6 170(3) . 2_655
F5A P2 F6 F6 141(24) 2_655 2_655
F5A P2 F6 F6 -178.5(14) . 2_655
F5 P2 F6 F6 -13.8(18) 2_655 2_655
F5 P2 F6 F6 173.8(10) . 2_655
F4 P2 F6 F6 -93.5(10) . 2_655
F4 P2 F6 F6 86.2(10) 2_655 2_655
F6A P2 F5A F5A 14.1(19) 2_655 2_655
F6A P2 F5A F5A -173.6(12) . 2_655
F6 P2 F5A F5A 41(23) 2_655 2_655
F6 P2 F5A F5A -178.4(15) . 2_655
F5 P2 F5A F5A 8.5(14) 2_655 2_655
F5 P2 F5A F5A -162(3) . 2_655
F4 P2 F5A F5A 96.1(14) . 2_655
F4 P2 F5A F5A -84.1(14) 2_655 2_655
